data_4130400
loop_
_publ_author_name
'Xie, Jianhui'
'Man, Wai-Lun'
'Wong, Chun-Yuen'
'Chang, Xiaoyong'
'Che, Chi-Ming'
'Lau, Tai-Chu'

_publ_section_title
;
 Four-Electron Oxidation of Phenols to p-Benzoquinone Imines by a
 (Salen)ruthenium(VI) Nitrido Complex.
;
_journal_issue 18
_journal_name_full 'Journal of the American Chemical Society'
_journal_page_first 5817
_journal_page_last 5820
_journal_paper_doi 10.1021/jacs.6b02923
_journal_volume 138
_journal_year 2016
_chemical_formula_moiety 'C31 H28 Cl2 N4 O3 Ru, 0.75(C5 H5 N), 0.5(C H4 O)'
_chemical_formula_sum 'C35.25 H33.75 Cl2 N4.75 O3.5 Ru'
_chemical_formula_weight 751.89
_space_group_crystal_system orthorhombic
_space_group_IT_number 61
_space_group_name_Hall '-P 2ac 2ab'
_space_group_name_H-M_alt 'P b c a'
_atom_sites_solution_hydrogens mixed
_audit_creation_date 2015-12-21
_audit_creation_method
;
Olex2 1.2-alpha
(compiled 2015.11.10 svn.r3248 for OlexSys, GUI svn.r5133)
;
_cell_angle_alpha 90
_cell_angle_beta 90
_cell_angle_gamma 90
_cell_formula_units_Z 16
_cell_length_a 24.8814(6)
_cell_length_b 20.0338(5)
_cell_length_c 29.5126(7)
_cell_measurement_reflns_used 9936
_cell_measurement_temperature 100
_cell_measurement_theta_max 62.71
_cell_measurement_theta_min 3.00
_cell_volume 14711.1(6)
_computing_molecular_graphics 'Olex2 (Dolomanov et al., 2009)'
_computing_publication_material 'Olex2 (Dolomanov et al., 2009)'
_computing_structure_refinement 'XL (Sheldrick, 2008)'
_computing_structure_solution 'ShelXS (Sheldrick, 2008)'
_diffrn_ambient_temperature 100.0
_diffrn_measured_fraction_theta_full 0.994
_diffrn_measured_fraction_theta_max 0.993
_diffrn_measurement_device_type 'Bruker APEX-II CCD'
_diffrn_measurement_method '\f and \w scans'
_diffrn_radiation_type CuK\a
_diffrn_radiation_wavelength 1.54178
_diffrn_reflns_av_R_equivalents 0.0496
_diffrn_reflns_av_unetI/netI 0.0240
_diffrn_reflns_Laue_measured_fraction_full 0.994
_diffrn_reflns_Laue_measured_fraction_max 0.993
_diffrn_reflns_limit_h_max 29
_diffrn_reflns_limit_h_min -29
_diffrn_reflns_limit_k_max 23
_diffrn_reflns_limit_k_min -24
_diffrn_reflns_limit_l_max 35
_diffrn_reflns_limit_l_min -34
_diffrn_reflns_number 114477
_diffrn_reflns_point_group_measured_fraction_full 0.994
_diffrn_reflns_point_group_measured_fraction_max 0.993
_diffrn_reflns_theta_full 67.679
_diffrn_reflns_theta_max 67.771
_diffrn_reflns_theta_min 2.995
_diffrn_standards_number 0
_exptl_absorpt_coefficient_mu 5.118
_exptl_absorpt_correction_T_max 0.7530
_exptl_absorpt_correction_T_min 0.3948
_exptl_absorpt_correction_type multi-scan
_exptl_absorpt_process_details
;
SADABS-2012/1 (Bruker,2012) was used for absorption correction.
wR2(int) was 0.1152 before and 0.0659 after correction.
The Ratio of minimum to maximum transmission is 0.5243.
The \l/2 correction factor is 0.0015.
;
_exptl_crystal_colour green
_exptl_crystal_colour_primary green
_exptl_crystal_density_diffrn 1.358
_exptl_crystal_description block
_exptl_crystal_F_000 6152
_exptl_crystal_size_max 0.3
_exptl_crystal_size_mid 0.15
_exptl_crystal_size_min 0.05
_refine_diff_density_max 1.904
_refine_diff_density_min -0.662
_refine_diff_density_rms 0.104
_refine_ls_extinction_method none
_refine_ls_goodness_of_fit_ref 1.093
_refine_ls_hydrogen_treatment mixed
_refine_ls_matrix_type full
_refine_ls_number_parameters 838
_refine_ls_number_reflns 13237
_refine_ls_number_restraints 36
_refine_ls_restrained_S_all 1.095
_refine_ls_R_factor_all 0.0506
_refine_ls_R_factor_gt 0.0477
_refine_ls_shift/su_max 0.005
_refine_ls_shift/su_mean 0.000
_refine_ls_structure_factor_coef Fsqd
_refine_ls_weighting_details 'w=1/[\s^2^(Fo^2^)+(0.0664P)^2^+46.6384P] where P=(Fo^2^+2Fc^2^)/3'
_refine_ls_weighting_scheme calc
_refine_ls_wR_factor_gt 0.1329
_refine_ls_wR_factor_ref 0.1361
_reflns_Friedel_coverage 0.000
_reflns_number_gt 12430
_reflns_number_total 13237
_reflns_threshold_expression 'I > 2\s(I)'
_cod_data_source_file ja6b02923_si_002.cif
_cod_data_source_block cxy346_o_sq
_cod_original_formula_sum 'C35.25 H33.75 Cl2 N4.75 O3.50 Ru'
_cod_database_code 4130400
_shelx_space_group_comment
;
The symmetry employed for this shelxl refinement is uniquely defined
by the following loop, which should always be used as a source of
symmetry information in preference to the above space-group names.
They are only intended as comments.
;
_olex2_refinement_description
;
1. Fixed Uiso
 At 1.2 times of:
  All C(H) groups, All C(H,H) groups, All C(H,H,H,H) groups
 At 1.5 times of:
  All C(H,H,H) groups, All O(H) groups
2. Restrained distances
 C42A-C43A = C44A-C43A
 1.53 with sigma of 0.02
 C74-O8
 1.42 with sigma of 0.02
 C43A-C41A
 2.52 with sigma of 0.04
 C43A-C39A
 2.52 with sigma of 0.04
 C43A-C40A
 2.98 with sigma of 0.04
3. Uiso/Uaniso restraints and constraints
C39A \\sim C40A \\sim C41A \\sim C42A: within 2A with sigma of 0.01 and sigma
for terminal atoms of 0.02
N11 \\sim C72A \\sim C71A \\sim C70A \\sim C69A \\sim C68A: within 2A with
sigma of 0.01 and sigma for terminal atoms of 0.02
N9 \\sim C67 \\sim C66 \\sim C65 \\sim C64 \\sim C63: within 2A with sigma of
0.01 and sigma for terminal atoms of 0.02
Uanis(Cl2A) = Uanis(Cl2)
Uanis(Cl4) = Uanis(Cl4A)
Uanis(C10) = Uanis(C10A)
Uanis(C8) = Uanis(C8A)
Uanis(C11) = Uanis(C11A)
Uanis(C13) = Uanis(C13A)
Uanis(C42) = Uanis(C42A)
Uanis(C44) = Uanis(C44A)
Uanis(C41) = Uanis(C41A)
Uanis(C39) = Uanis(C39A)
Uanis(C40) = Uanis(C40A)
Uanis(C43) = Uanis(C43A)
Uiso(N10) = Uiso(N11)
Uiso(C72) = Uiso(C68A)
Uiso(C71) = Uiso(C69A)
Uiso(C70) = Uiso(C70A)
Uiso(C69) = Uiso(C71A)
Uiso(C68) = Uiso(C72A)
4. Others
 Sof(Cl2)=1-FVAR(1)
 Sof(Cl2A)=FVAR(1)
 Sof(Cl4A)=1-FVAR(2)
 Sof(Cl4)=FVAR(2)
 Sof(C8A)=Sof(H8A)=Sof(H9BC)=Sof(H9BD)=Sof(C10A)=Sof(H10A)=Sof(H10B)=Sof(C11A)=
 Sof(H11A)=Sof(H11B)=Sof(H12C)=Sof(H12D)=Sof(C13A)=Sof(H13A)=1-FVAR(3)
 Sof(H9AA)=Sof(H9AB)=Sof(H12A)=Sof(H12B)=Sof(C8)=Sof(H8)=Sof(C10)=Sof(H10C)=
 Sof(H10D)=Sof(C11)=Sof(H11C)=Sof(H11D)=Sof(C13)=Sof(H13)=FVAR(3)
 Sof(C39A)=Sof(H39A)=Sof(C40A)=Sof(H40A)=Sof(H40B)=Sof(C41A)=Sof(H41A)=
 Sof(H41B)=Sof(C42A)=Sof(H42A)=Sof(H42B)=Sof(C43A)=Sof(H43A)=Sof(H43B)=
 Sof(C44A)=Sof(H44A)=1-FVAR(4)
 Sof(C39)=Sof(H39)=Sof(C41)=Sof(H41C)=Sof(H41D)=Sof(C42)=Sof(H42C)=Sof(H42D)=
 Sof(C43)=Sof(H43C)=Sof(H43D)=Sof(C44)=Sof(H44)=Sof(C40)=Sof(H40C)=Sof(H40D)=
 FVAR(4)
 Sof(N11)=Sof(C68A)=Sof(H68A)=Sof(C69A)=Sof(H69A)=Sof(C70A)=Sof(H70A)=
 Sof(C71A)=Sof(H71A)=Sof(C72A)=Sof(H72A)=1-FVAR(5)
 Sof(C72)=Sof(H72)=Sof(N10)=Sof(C68)=Sof(H68)=Sof(C69)=Sof(H69)=Sof(C70)=
 Sof(H70)=Sof(C71)=Sof(H71)=FVAR(5)
 Fixed Sof: N9(0.5) C63(0.5) H63(0.5) C64(0.5) H64(0.5) C65(0.5) H65(0.5)
 C66(0.5) H66(0.5) C67(0.5) H67(0.5) O8(0.5) H8B(0.5) C74(0.5) H74A(0.5)
 H74B(0.5) H74C(0.5) O7(0.5) H7B(0.5) C73(0.5) H73A(0.5) H73B(0.5) H73C(0.5)
5.a Ternary CH refined with riding coordinates:
 C39A(H39A), C44A(H44A), C8A(H8A), C13A(H13A), C8(H8), C13(H13), C39(H39),
 C44(H44)
5.b Secondary CH2 refined with riding coordinates:
 C40A(H40A,H40B), C41A(H41A,H41B), C42A(H42A,H42B), C43A(H43A,H43B), C9(H9AA,
 H9AB), C9(H9BC,H9BD), C10A(H10A,H10B), C11A(H11A,H11B), C12(H12A,H12B),
 C12(H12C,H12D), C10(H10C,H10D), C11(H11C,H11D), C41(H41C,H41D), C42(H42C,H42D),
  C43(H43C,H43D), C40(H40C,H40D)
5.c Aromatic/amide H refined with riding coordinates:
 C33(H33), C34(H34), C35(H35), C36(H36), C38(H38), C45(H45), C47(H47),
 C48(H48), C49(H49), C50(H50), C53(H53), C57(H57), C58(H58), C59(H59), C60(H60),
  C61(H61), C62(H62), C2(H2), C3(H3A), C4(H4), C5(H5), C7(H7A), C14(H14),
 C16(H16), C17(H17), C18(H18), C19(H19), C22(H22), C26(H26), C27(H27), C28(H28),
  C29(H29), C30(H30), C31(H31), C68A(H68A), C69A(H69A), C70A(H70A), C71A(H71A),
 C72A(H72A), C63(H63), C64(H64), C65(H65), C66(H66), C67(H67), C72(H72),
 C68(H68), C69(H69), C70(H70), C71(H71)
5.d Fitted hexagon refined as free rotating group:
 N11(C68A,C69A,C70A,C71A,C72A), N9(C63,C64,C65,C66,C67), C72(N10,C68,C69,C70,
 C71)
5.e Idealised Me refined as rotating group:
 C74(H74A,H74B,H74C), C73(H73A,H73B,H73C)
5.f Idealised tetrahedral OH refined as rotating group:
 O8(H8B), O7(H7B)
;
_shelx_shelxl_version_number 2014/7
_olex2_submission_special_instructions 'No special instructions were received'
_platon_squeeze_void_probe_radius 1.20

loop_
_space_group_symop_operation_xyz
'x, y, z'
'-x+1/2, -y, z+1/2'
'-x, y+1/2, -z+1/2'
'x+1/2, -y+1/2, -z'
'-x, -y, -z'
'x-1/2, y, -z-1/2'
'x, -y-1/2, z-1/2'
'-x-1/2, y-1/2, z'

loop_
_atom_site_label
_atom_site_type_symbol
_atom_site_fract_x
_atom_site_fract_y
_atom_site_fract_z
_atom_site_U_iso_or_equiv
_atom_site_adp_type
_atom_site_occupancy
_atom_site_site_symmetry_order
_atom_site_calc_flag
_atom_site_refinement_flags_posn
_atom_site_refinement_flags_adp
_atom_site_refinement_flags_occupancy
_atom_site_disorder_assembly
_atom_site_disorder_group
Ru2 Ru 0.28530(2) 0.45575(2) 0.69044(2) 0.02168(4) Uani 1 1 d . . . . .
Cl3 Cl 0.49581(2) 0.55821(3) 0.65206(2) 0.03393(13) Uani 1 1 d . . . . .
Cl4A Cl 0.38483(4) 0.78048(5) 0.70202(5) 0.0463(3) Uani 0.5580(17) 1 d . . P A 2
O4 O 0.30580(6) 0.48627(7) 0.62676(5) 0.0248(3) Uani 1 1 d . . . . .
O5 O 0.35979(6) 0.41530(7) 0.69797(5) 0.0252(4) Uani 1 1 d . . . . .
O6 O 0.47670(6) 0.70254(8) 0.66773(6) 0.0317(4) Uani 1 1 d . . . . .
N5 N 0.20946(7) 0.48605(9) 0.68477(6) 0.0277(5) Uani 1 1 d . . . . .
N6 N 0.26106(8) 0.42647(11) 0.75183(6) 0.0345(5) Uani 1 1 d . . . . .
N7 N 0.30463(7) 0.54426(9) 0.71121(6) 0.0287(5) Uani 1 1 d . . . . .
H7 H 0.2752(12) 0.5678(15) 0.7243(10) 0.050(8) Uiso 1 1 d . . . . .
N8 N 0.26195(7) 0.36191(9) 0.66066(6) 0.0235(4) Uani 1 1 d . . . . .
C32 C 0.27478(9) 0.52513(10) 0.60247(7) 0.0245(5) Uani 1 1 d . . . . .
C33 C 0.29571(10) 0.54851(11) 0.56048(7) 0.0285(5) Uani 1 1 d . . . . .
H33 H 0.3314 0.5366 0.5523 0.034 Uiso 1 1 calc R . . . .
C34 C 0.26650(10) 0.58743(11) 0.53136(8) 0.0310(6) Uani 1 1 d . . . . .
H34 H 0.2821 0.6016 0.5036 0.037 Uiso 1 1 calc R . . . .
C35 C 0.21395(10) 0.60660(13) 0.54205(8) 0.0363(6) Uani 1 1 d . . . . .
H35 H 0.1939 0.6341 0.5220 0.044 Uiso 1 1 calc R . . . .
C36 C 0.19203(10) 0.58480(12) 0.58213(8) 0.0330(6) Uani 1 1 d . . . . .
H36 H 0.1561 0.5971 0.5893 0.040 Uiso 1 1 calc R . . . .
C37 C 0.22085(9) 0.54469(11) 0.61317(8) 0.0279(5) Uani 1 1 d . . . . .
C38 C 0.19079(9) 0.52280(11) 0.65241(8) 0.0300(5) Uani 1 1 d . . . . .
H38 H 0.1543 0.5366 0.6546 0.036 Uiso 1 1 calc R . . . .
C39A C 0.1839(3) 0.4775(4) 0.7346(2) 0.0267(7) Uani 0.290(2) 1 d D U P B 2
H39A H 0.1959 0.5162 0.7535 0.032 Uiso 0.290(2) 1 calc R . P B 2
C40A C 0.1212(3) 0.4786(4) 0.7326(3) 0.0322(6) Uani 0.290(2) 1 d D U P B 2
H40A H 0.1089 0.5221 0.7205 0.039 Uiso 0.290(2) 1 calc R . P B 2
H40B H 0.1084 0.4431 0.7119 0.039 Uiso 0.290(2) 1 calc R . P B 2
C41A C 0.0984(3) 0.4681(5) 0.7784(3) 0.0385(8) Uani 0.290(2) 1 d D U P B 2
H41A H 0.1058 0.5082 0.7970 0.046 Uiso 0.290(2) 1 calc R . P B 2
H41B H 0.0589 0.4637 0.7757 0.046 Uiso 0.290(2) 1 calc R . P B 2
C42A C 0.1192(3) 0.4091(6) 0.8026(3) 0.0461(10) Uani 0.290(2) 1 d D U P B 2
H42A H 0.1041 0.3686 0.7882 0.055 Uiso 0.290(2) 1 calc R . P B 2
H42B H 0.1059 0.4105 0.8342 0.055 Uiso 0.290(2) 1 calc R . P B 2
C43A C 0.1804(3) 0.4025(4) 0.8037(2) 0.0353(9) Uani 0.290(2) 1 d D . P B 2
H43A H 0.1955 0.4355 0.8251 0.042 Uiso 0.290(2) 1 calc R . P B 2
H43B H 0.1903 0.3574 0.8146 0.042 Uiso 0.290(2) 1 calc R . P B 2
C44A C 0.2045(3) 0.4136(4) 0.7569(2) 0.0317(8) Uani 0.290(2) 1 d D . P B 2
H44A H 0.1947 0.3749 0.7372 0.038 Uiso 0.290(2) 1 calc R . P B 2
C45 C 0.29097(10) 0.39787(13) 0.78177(8) 0.0337(6) Uani 1 1 d . . . . .
H45 H 0.2749 0.3882 0.8102 0.040 Uiso 1 1 calc R . . . .
C46 C 0.34667(9) 0.37913(11) 0.77620(7) 0.0282(5) Uani 1 1 d . . . . .
C47 C 0.37248(11) 0.34959(11) 0.81427(8) 0.0343(6) Uani 1 1 d . . . . .
H47 H 0.3522 0.3428 0.8412 0.041 Uiso 1 1 calc R . . . .
C48 C 0.42478(12) 0.33075(13) 0.81377(8) 0.0418(7) Uani 1 1 d . . . . .
H48 H 0.4409 0.3120 0.8400 0.050 Uiso 1 1 calc R . . . .
C49 C 0.45470(11) 0.33918(13) 0.77430(8) 0.0400(6) Uani 1 1 d . . . . .
H49 H 0.4912 0.3251 0.7735 0.048 Uiso 1 1 calc R . . . .
C50 C 0.43200(10) 0.36766(12) 0.73641(8) 0.0344(6) Uani 1 1 d . . . . .
H50 H 0.4533 0.3734 0.7100 0.041 Uiso 1 1 calc R . . . .
C51 C 0.37761(9) 0.38868(10) 0.73592(7) 0.0263(5) Uani 1 1 d . . . . .
C52 C 0.34738(8) 0.58246(11) 0.70075(7) 0.0269(5) Uani 1 1 d . . . . .
C53 C 0.39425(8) 0.55484(11) 0.68056(7) 0.0232(5) Uani 1 1 d . . . . .
H53 H 0.3956 0.5087 0.6731 0.028 Uiso 1 1 calc R . . . .
C54 C 0.43691(8) 0.59477(10) 0.67204(7) 0.0223(5) Uani 1 1 d . . . . .
C55 C 0.43805(8) 0.66587(11) 0.67859(8) 0.0252(5) Uani 1 1 d . . . . .
C56 C 0.38928(9) 0.69081(12) 0.69918(9) 0.0377(6) Uani 1 1 d . . . . .
C57 C 0.34706(9) 0.65185(12) 0.71082(9) 0.0375(6) Uani 1 1 d . . . . .
H57 H 0.3170 0.6710 0.7258 0.045 Uiso 1 1 calc R . . . .
C58 C 0.27139(9) 0.30357(11) 0.68152(8) 0.0310(6) Uani 1 1 d . . . . .
H58 H 0.2860 0.3043 0.7113 0.037 Uiso 1 1 calc R . . . .
C59 C 0.26078(10) 0.24273(12) 0.66170(9) 0.0362(6) Uani 1 1 d . . . . .
H59 H 0.2679 0.2025 0.6776 0.043 Uiso 1 1 calc R . . . .
C60 C 0.23961(10) 0.24095(12) 0.61825(9) 0.0381(6) Uani 1 1 d . . . . .
H60 H 0.2315 0.1997 0.6039 0.046 Uiso 1 1 calc R . . . .
C61 C 0.23074(11) 0.30041(12) 0.59661(9) 0.0379(6) Uani 1 1 d . . . . .
H61 H 0.2171 0.3008 0.5665 0.046 Uiso 1 1 calc R . . . .
C62 C 0.24162(9) 0.35986(11) 0.61852(8) 0.0317(6) Uani 1 1 d . . . . .
H62 H 0.2345 0.4007 0.6033 0.038 Uiso 1 1 calc R . . . .
Ru1 Ru 0.09276(2) 0.67613(2) 0.94637(2) 0.02165(4) Uani 1 1 d . . . . .
Cl1 Cl 0.11488(3) 0.68023(3) 0.71171(2) 0.03783(15) Uani 1 1 d . . . . .
Cl2 Cl 0.26539(3) 0.58377(5) 0.83112(3) 0.0369(2) Uani 0.6096(13) 1 d . . P C 2
O1 O 0.13584(6) 0.58984(8) 0.94713(5) 0.0296(4) Uani 1 1 d . . . . .
O2 O 0.16243(6) 0.72834(8) 0.93980(5) 0.0258(4) Uani 1 1 d . . . . .
O3 O 0.22176(7) 0.63307(9) 0.74037(6) 0.0404(5) Uani 1 1 d . . . . .
N1 N 0.02278(7) 0.62934(10) 0.95567(7) 0.0305(5) Uani 1 1 d . . . . .
N2 N 0.04718(7) 0.75780(9) 0.94994(6) 0.0263(4) Uani 1 1 d . . . . .
N3 N 0.08336(7) 0.67440(8) 0.88125(6) 0.0227(4) Uani 1 1 d . . . . .
H3 H 0.0497(9) 0.6856(11) 0.8707(7) 0.018(5) Uiso 1 1 d . . . . .
N4 N 0.10407(7) 0.67956(10) 1.01870(6) 0.0292(5) Uani 1 1 d . . . . .
C1 C 0.11398(9) 0.53088(12) 0.94241(7) 0.0286(5) Uani 1 1 d . . . . .
C2 C 0.14866(10) 0.47643(12) 0.93468(8) 0.0332(6) Uani 1 1 d . . . . .
H2 H 0.1864 0.4840 0.9346 0.040 Uiso 1 1 calc R . . . .
C3 C 0.12998(11) 0.41290(13) 0.92722(9) 0.0400(7) Uani 1 1 d . . . . .
H3A H 0.1547 0.3777 0.9218 0.048 Uiso 1 1 calc R . . . .
C4 C 0.07479(12) 0.39972(13) 0.92751(9) 0.0427(7) Uani 1 1 d . . . . .
H4 H 0.0618 0.3560 0.9215 0.051 Uiso 1 1 calc R . . . .
C5 C 0.03961(11) 0.45106(13) 0.93669(8) 0.0369(6) Uani 1 1 d . . . . .
H5 H 0.0022 0.4418 0.9378 0.044 Uiso 1 1 calc R . . . .
C6 C 0.05731(9) 0.51706(11) 0.94450(7) 0.0294(5) Uani 1 1 d . . . . .
C7 C 0.01609(9) 0.56589(12) 0.95360(8) 0.0330(6) Uani 1 1 d . . . . .
H7A H -0.0193 0.5496 0.9585 0.040 Uiso 1 1 calc R . . . .
C8A C -0.0214(3) 0.6720(4) 0.9441(3) 0.0276(7) Uani 0.276(3) 1 d . . P D 2
H8A H -0.0214 0.6815 0.9108 0.033 Uiso 0.276(3) 1 calc R . P D 2
C9 C -0.07840(9) 0.65137(14) 0.96004(10) 0.0390(7) Uani 1 1 d . . . . .
H9AA H -0.0853 0.6087 0.9759 0.047 Uiso 0.724(3) 1 calc R . P D 1
H9AB H -0.0824 0.6441 0.9270 0.047 Uiso 0.724(3) 1 calc R . P D 1
H9BC H -0.0881 0.6084 0.9457 0.047 Uiso 0.276(3) 1 calc R . P D 2
H9BD H -0.0778 0.6445 0.9932 0.047 Uiso 0.276(3) 1 calc R . P D 2
C10A C -0.1189(4) 0.7000(5) 0.9492(4) 0.0446(10) Uani 0.276(3) 1 d . . P D 2
H10A H -0.1551 0.6831 0.9569 0.053 Uiso 0.276(3) 1 calc R . P D 2
H10B H -0.1179 0.7114 0.9166 0.053 Uiso 0.276(3) 1 calc R . P D 2
C11A C -0.1053(4) 0.7588(5) 0.9771(4) 0.0506(12) Uani 0.276(3) 1 d . . P D 2
H11A H -0.1040 0.7447 1.0093 0.061 Uiso 0.276(3) 1 calc R . P D 2
H11B H -0.1346 0.7919 0.9741 0.061 Uiso 0.276(3) 1 calc R . P D 2
C12 C -0.04962(10) 0.79480(14) 0.96490(10) 0.0407(7) Uani 1 1 d . . . . .
H12A H -0.0424 0.8385 0.9505 0.049 Uiso 0.724(3) 1 calc R . P D 1
H12B H -0.0439 0.7997 0.9979 0.049 Uiso 0.724(3) 1 calc R . P D 1
H12C H -0.0417 0.8316 0.9862 0.049 Uiso 0.276(3) 1 calc R . P D 2
H12D H -0.0499 0.8124 0.9336 0.049 Uiso 0.276(3) 1 calc R . P D 2
C13A C -0.0069(3) 0.7339(4) 0.9704(3) 0.0300(8) Uani 0.276(3) 1 d . . P D 2
H13A H -0.0021 0.7227 1.0032 0.036 Uiso 0.276(3) 1 calc R . P D 2
C14 C 0.06431(9) 0.81820(11) 0.94557(7) 0.0288(6) Uani 1 1 d . . . . .
H14 H 0.0385 0.8529 0.9483 0.035 Uiso 1 1 calc R . . . .
C15 C 0.11889(10) 0.83756(11) 0.93687(7) 0.0284(5) Uani 1 1 d . . . . .
C16 C 0.12752(11) 0.90696(12) 0.92971(8) 0.0363(6) Uani 1 1 d . . . . .
H16 H 0.0980 0.9367 0.9329 0.044 Uiso 1 1 calc R . . . .
C17 C 0.17703(11) 0.93261(13) 0.91833(9) 0.0401(7) Uani 1 1 d . . . . .
H17 H 0.1818 0.9792 0.9137 0.048 Uiso 1 1 calc R . . . .
C18 C 0.21983(10) 0.88858(13) 0.91377(8) 0.0367(6) Uani 1 1 d . . . . .
H18 H 0.2540 0.9054 0.9050 0.044 Uiso 1 1 calc R . . . .
C19 C 0.21407(9) 0.82159(12) 0.92162(8) 0.0310(6) Uani 1 1 d . . . . .
H19 H 0.2446 0.7934 0.9191 0.037 Uiso 1 1 calc R . . . .
C20 C 0.16376(9) 0.79310(11) 0.93342(7) 0.0253(5) Uani 1 1 d . . . . .
C21 C 0.11806(8) 0.66307(10) 0.84720(7) 0.0242(5) Uani 1 1 d . . . . .
C22 C 0.17136(9) 0.64031(12) 0.85506(8) 0.0332(6) Uani 1 1 d . . . . .
H22 H 0.1836 0.6329 0.8851 0.040 Uiso 1 1 calc R . . . .
C23 C 0.20464(9) 0.62919(15) 0.81953(9) 0.0432(7) Uani 1 1 d . . . . .
C24 C 0.19036(9) 0.64173(12) 0.77305(8) 0.0332(6) Uani 1 1 d . . . . .
C25 C 0.13531(9) 0.66451(11) 0.76700(8) 0.0276(5) Uani 1 1 d . . . . .
C26 C 0.10060(9) 0.67314(10) 0.80170(8) 0.0250(5) Uani 1 1 d . . . . .
H26 H 0.0645 0.6859 0.7958 0.030 Uiso 1 1 calc R . . . .
C27 C 0.10379(10) 0.62303(14) 1.04309(9) 0.0379(6) Uani 1 1 d . . . . .
H27 H 0.0993 0.5817 1.0278 0.046 Uiso 1 1 calc R . . . .
C28 C 0.10987(10) 0.62292(14) 1.09003(8) 0.0421(7) Uani 1 1 d . . . . .
H28 H 0.1098 0.5820 1.1062 0.050 Uiso 1 1 calc R . . . .
C29 C 0.11591(11) 0.68192(15) 1.11261(9) 0.0442(7) Uani 1 1 d . . . . .
H29 H 0.1186 0.6830 1.1447 0.053 Uiso 1 1 calc R . . . .
C30 C 0.11798(13) 0.73969(16) 1.08747(9) 0.0526(8) Uani 1 1 d . . . . .
H30 H 0.1233 0.7815 1.1019 0.063 Uiso 1 1 calc R . . . .
C31 C 0.11220(12) 0.73629(14) 1.04079(8) 0.0436(7) Uani 1 1 d . . . . .
H31 H 0.1141 0.7765 1.0238 0.052 Uiso 1 1 calc R . . . .
N11 N 0.34768(14) 0.55604(16) 0.99852(11) 0.0675(10) Uiso 0.412(3) 1 d . U P E 2
C68A C 0.29339(14) 0.5715(2) 1.00214(14) 0.0580(11) Uiso 0.412(3) 1 d G U P E 2
H68A H 0.2719 0.5500 1.0244 0.070 Uiso 0.412(3) 1 calc R . P E 2
C69A C 0.27057(16) 0.6184(3) 0.97325(18) 0.0589(11) Uiso 0.412(3) 1 d G U P E 2
H69A H 0.2335 0.6289 0.9757 0.071 Uiso 0.412(3) 1 calc R . P E 2
C70A C 0.3021(2) 0.6498(2) 0.94073(17) 0.0674(12) Uiso 0.412(3) 1 d G U P E 2
H70A H 0.2865 0.6819 0.9210 0.081 Uiso 0.412(3) 1 calc R . P E 2
C71A C 0.3564(2) 0.6344(2) 0.93710(14) 0.0517(9) Uiso 0.412(3) 1 d G U P E 2
H71A H 0.3779 0.6559 0.9149 0.062 Uiso 0.412(3) 1 calc R . P E 2
C72A C 0.37917(15) 0.5875(2) 0.96600(13) 0.0412(8) Uiso 0.412(3) 1 d G U P E 2
H72A H 0.4163 0.5770 0.9635 0.049 Uiso 0.412(3) 1 calc R . P E 2
N9 N -0.06357(11) 0.64362(14) 0.66865(9) 0.0393(9) Uiso 0.5 1 d . U P . .
C63 C -0.09466(13) 0.58741(16) 0.65995(12) 0.0706(18) Uiso 0.5 1 d G U P . .
H63 H -0.1229 0.5895 0.6383 0.085 Uiso 0.5 1 calc R . P . .
C64 C -0.08442(18) 0.52816(15) 0.68288(15) 0.0482(13) Uiso 0.5 1 d G U P . .
H64 H -0.1057 0.4897 0.6769 0.058 Uiso 0.5 1 calc R . P . .
C65 C -0.0431(2) 0.52511(17) 0.71450(15) 0.0747(18) Uiso 0.5 1 d G U P . .
H65 H -0.0361 0.4846 0.7302 0.090 Uiso 0.5 1 calc R . P . .
C66 C -0.01201(19) 0.5813(2) 0.72320(15) 0.0641(16) Uiso 0.5 1 d G U P . .
H66 H 0.0162 0.5792 0.7448 0.077 Uiso 0.5 1 calc R . P . .
C67 C -0.02225(13) 0.64057(17) 0.70027(12) 0.080(2) Uiso 0.5 1 d G U P . .
H67 H -0.0010 0.6790 0.7062 0.096 Uiso 0.5 1 calc R . P . .
O8 O -0.0689(3) 0.7377(4) 1.1332(2) 0.108(2) Uiso 0.5 1 d D . P F 2
H8B H -0.0960 0.7437 1.1497 0.162 Uiso 0.5 1 calc GR . P F 2
C74 C -0.0252(4) 0.7315(8) 1.1594(4) 0.155(5) Uiso 0.5 1 d D . P F 2
H74A H -0.0244 0.6868 1.1728 0.233 Uiso 0.5 1 calc GR . P F 2
H74B H -0.0262 0.7651 1.1835 0.233 Uiso 0.5 1 calc GR . P F 2
H74C H 0.0071 0.7381 1.1409 0.233 Uiso 0.5 1 calc GR . P F 2
O7 O 0.3253(2) 0.7855(3) 0.86572(19) 0.0827(15) Uiso 0.5 1 d . . P G 1
H7B H 0.3488 0.7607 0.8773 0.124 Uiso 0.5 1 calc GR . P G 1
Cl4 Cl 0.38995(5) 0.77014(6) 0.71982(6) 0.0463(3) Uani 0.4420(17) 1 d . . P A 1
Cl2A Cl 0.27290(5) 0.61713(8) 0.82338(5) 0.0369(2) Uani 0.3904(13) 1 d . . P C 1
C8 C -0.02113(12) 0.67776(15) 0.97121(11) 0.0276(7) Uani 0.724(3) 1 d . . P D 1
H8 H -0.0180 0.6849 1.0046 0.033 Uiso 0.724(3) 1 calc R . P D 1
C10 C -0.11879(14) 0.70741(19) 0.97709(15) 0.0446(10) Uani 0.724(3) 1 d . . P D 1
H10C H -0.1560 0.6941 0.9693 0.053 Uiso 0.724(3) 1 calc R . P D 1
H10D H -0.1163 0.7110 1.0105 0.053 Uiso 0.724(3) 1 calc R . P D 1
C11 C -0.10699(15) 0.7751(2) 0.95616(17) 0.0506(12) Uani 0.724(3) 1 d . . P D 1
H11C H -0.1135 0.7733 0.9231 0.061 Uiso 0.724(3) 1 calc R . P D 1
H11D H -0.1314 0.8090 0.9693 0.061 Uiso 0.724(3) 1 calc R . P D 1
C13 C -0.01135(12) 0.74402(16) 0.94664(11) 0.0300(8) Uani 0.724(3) 1 d . . P D 1
H13 H -0.0201 0.7371 0.9139 0.036 Uiso 0.724(3) 1 calc R . P D 1
C39 C 0.17323(12) 0.45762(16) 0.71852(10) 0.0267(7) Uani 0.710(2) 1 d . . P B 1
H39 H 0.1672 0.4098 0.7102 0.032 Uiso 0.710(2) 1 calc R . P B 1
C41 C 0.08799(14) 0.4563(2) 0.76298(12) 0.0385(8) Uani 0.710(2) 1 d . . P B 1
H41C H 0.0536 0.4800 0.7678 0.046 Uiso 0.710(2) 1 calc R . P B 1
H41D H 0.0797 0.4095 0.7546 0.046 Uiso 0.710(2) 1 calc R . P B 1
C42 C 0.12037(15) 0.4571(2) 0.80672(12) 0.0461(10) Uani 0.710(2) 1 d . . P B 1
H42C H 0.1004 0.4323 0.8304 0.055 Uiso 0.710(2) 1 calc R . P B 1
H42D H 0.1244 0.5038 0.8171 0.055 Uiso 0.710(2) 1 calc R . P B 1
C43 C 0.17601(14) 0.42616(19) 0.80111(11) 0.0353(9) Uani 0.710(2) 1 d . . P B 1
H43C H 0.1967 0.4319 0.8295 0.042 Uiso 0.710(2) 1 calc R . P B 1
H43D H 0.1723 0.3777 0.7952 0.042 Uiso 0.710(2) 1 calc R . P B 1
C44 C 0.20606(13) 0.45850(18) 0.76232(11) 0.0317(8) Uani 0.710(2) 1 d . . P B 1
H44 H 0.2125 0.5062 0.7706 0.038 Uiso 0.710(2) 1 calc R . P B 1
C72 C 0.36971(9) 0.62152(12) 0.95046(8) 0.0580(11) Uiso 0.588(3) 1 d . . P E 1
H72 H 0.4032 0.6313 0.9364 0.070 Uiso 0.588(3) 1 calc R . P E 1
N10 N 0.32390(11) 0.65689(13) 0.93824(10) 0.0675(10) Uiso 0.588(3) 1 d G . P E 1
C68 C 0.27495(10) 0.64254(17) 0.95876(12) 0.0412(8) Uiso 0.588(3) 1 d G . P E 1
H68 H 0.2436 0.6667 0.9504 0.049 Uiso 0.588(3) 1 calc R . P E 1
C69 C 0.27183(11) 0.59281(19) 0.99149(12) 0.0517(9) Uiso 0.588(3) 1 d G . P E 1
H69 H 0.2384 0.5830 1.0055 0.062 Uiso 0.588(3) 1 calc R . P E 1
C70 C 0.31765(13) 0.55743(18) 1.00371(12) 0.0674(12) Uiso 0.588(3) 1 d G . P E 1
H70 H 0.3155 0.5234 1.0261 0.081 Uiso 0.588(3) 1 calc R . P E 1
C71 C 0.36659(11) 0.57178(14) 0.98320(10) 0.0589(11) Uiso 0.588(3) 1 d G . P E 1
H71 H 0.3979 0.5476 0.9916 0.071 Uiso 0.588(3) 1 calc R . P E 1
C73 C 0.3009(3) 0.7525(4) 0.8295(3) 0.079(2) Uiso 0.5 1 d . . P G 1
H73A H 0.3157 0.7073 0.8269 0.118 Uiso 0.5 1 calc GR . P G 1
H73B H 0.3078 0.7771 0.8014 0.118 Uiso 0.5 1 calc GR . P G 1
H73C H 0.2620 0.7499 0.8347 0.118 Uiso 0.5 1 calc GR . P G 1
C40 C 0.11893(13) 0.48956(18) 0.72431(11) 0.0322(6) Uani 0.710(2) 1 d . . P B 1
H40C H 0.0982 0.4853 0.6958 0.039 Uiso 0.710(2) 1 calc R . P B 1
H40D H 0.1235 0.5377 0.7309 0.039 Uiso 0.710(2) 1 calc R . P B 1

loop_
_atom_site_aniso_label
_atom_site_aniso_U_11
_atom_site_aniso_U_22
_atom_site_aniso_U_33
_atom_site_aniso_U_23
_atom_site_aniso_U_13
_atom_site_aniso_U_12
Ru2 0.02214(7) 0.02351(7) 0.01938(7) -0.00174(6) 0.00297(6) -0.00310(6)
Cl3 0.0224(2) 0.0281(2) 0.0513(3) 0.0027(2) 0.0138(2) 0.0044(2)
Cl4A 0.0284(3) 0.0209(3) 0.0895(8) -0.0143(4) 0.0101(4) -0.0019(2)
O4 0.0267(7) 0.0234(7) 0.0245(7) 0.0023(6) 0.0045(6) 0.0012(6)
O5 0.0263(7) 0.0294(7) 0.0199(6) 0.0013(6) 0.0000(6) -0.0034(6)
O6 0.0193(7) 0.0298(7) 0.0461(9) -0.0014(7) 0.0019(7) -0.0033(6)
N5 0.0258(9) 0.0240(9) 0.0333(9) -0.0008(8) 0.0088(7) -0.0036(7)
N6 0.0262(9) 0.0563(12) 0.0209(8) 0.0011(9) 0.0012(7) -0.0109(9)
N7 0.0229(8) 0.0346(9) 0.0286(9) -0.0110(8) 0.0082(7) -0.0061(7)
N8 0.0236(8) 0.0238(8) 0.0232(8) -0.0005(7) -0.0033(7) -0.0010(7)
C32 0.0292(10) 0.0199(9) 0.0244(10) -0.0031(8) -0.0013(9) -0.0034(8)
C33 0.0321(11) 0.0310(11) 0.0223(10) -0.0017(9) -0.0003(9) 0.0000(9)
C34 0.0404(12) 0.0286(11) 0.0241(10) 0.0015(9) -0.0008(9) -0.0022(10)
C35 0.0428(13) 0.0360(12) 0.0301(11) 0.0022(10) -0.0088(10) 0.0053(10)
C36 0.0293(11) 0.0293(11) 0.0404(12) -0.0021(10) -0.0039(10) 0.0039(9)
C37 0.0278(10) 0.0249(10) 0.0311(11) -0.0038(9) -0.0010(9) 0.0007(9)
C38 0.0239(10) 0.0251(10) 0.0410(12) -0.0015(10) 0.0031(9) -0.0016(9)
C39A 0.0223(12) 0.0327(15) 0.0251(14) 0.0040(11) 0.0014(11) -0.0044(11)
C40A 0.0252(10) 0.0399(13) 0.0315(13) 0.0002(11) 0.0066(10) -0.0046(10)
C41A 0.0257(13) 0.0529(17) 0.0369(18) 0.0000(14) 0.0036(13) -0.0074(13)
C42A 0.0329(15) 0.071(2) 0.0344(15) 0.0054(18) 0.0113(13) -0.0042(19)
C43A 0.0313(13) 0.045(2) 0.0297(12) 0.0119(14) 0.0062(11) -0.0066(14)
C44A 0.0286(13) 0.0422(17) 0.0244(13) 0.0056(14) 0.0053(11) -0.0019(15)
C45 0.0386(12) 0.0436(12) 0.0188(10) 0.0011(9) 0.0027(9) -0.0144(10)
C46 0.0393(11) 0.0227(10) 0.0225(9) -0.0009(8) -0.0017(9) -0.0059(9)
C47 0.0554(14) 0.0250(10) 0.0224(10) 0.0037(9) 0.0008(10) -0.0003(11)
C48 0.0632(16) 0.0345(12) 0.0276(11) 0.0068(10) -0.0051(12) 0.0123(12)
C49 0.0474(13) 0.0389(12) 0.0335(12) 0.0040(10) -0.0022(11) 0.0162(11)
C50 0.0415(12) 0.0332(11) 0.0284(11) 0.0018(9) 0.0008(10) 0.0088(10)
C51 0.0349(11) 0.0214(9) 0.0226(9) 0.0000(8) -0.0032(9) -0.0028(9)
C52 0.0214(9) 0.0309(10) 0.0283(10) -0.0106(9) 0.0058(8) -0.0009(9)
C53 0.0247(10) 0.0235(9) 0.0213(9) -0.0015(8) 0.0038(8) 0.0013(8)
C54 0.0195(9) 0.0253(9) 0.0221(9) -0.0008(8) 0.0030(8) 0.0034(8)
C55 0.0184(9) 0.0266(10) 0.0306(10) -0.0039(9) -0.0012(8) -0.0017(8)
C56 0.0247(11) 0.0309(11) 0.0577(14) -0.0216(10) 0.0071(10) -0.0030(9)
C57 0.0222(10) 0.0357(11) 0.0545(13) -0.0222(10) 0.0098(10) -0.0028(9)
C58 0.0320(11) 0.0286(11) 0.0324(11) 0.0069(9) -0.0073(9) -0.0013(9)
C59 0.0336(11) 0.0234(10) 0.0515(13) 0.0053(10) -0.0109(11) -0.0001(9)
C60 0.0340(12) 0.0245(10) 0.0558(14) -0.0082(11) -0.0097(11) -0.0029(10)
C61 0.0434(12) 0.0335(12) 0.0369(12) -0.0042(10) -0.0151(10) -0.0059(11)
C62 0.0359(11) 0.0273(10) 0.0318(11) 0.0038(9) -0.0121(9) -0.0025(9)
Ru1 0.01755(7) 0.02576(8) 0.02165(7) 0.00145(6) -0.00107(6) 0.00097(6)
Cl1 0.0438(3) 0.0444(3) 0.0253(2) 0.0036(2) 0.0079(2) 0.0049(2)
Cl2 0.0213(3) 0.0501(6) 0.0392(3) -0.0119(4) -0.0023(3) 0.0123(3)
O1 0.0214(7) 0.0270(7) 0.0403(8) 0.0021(7) -0.0028(6) 0.0025(6)
O2 0.0227(7) 0.0306(7) 0.0240(7) 0.0002(6) -0.0028(6) -0.0012(6)
O3 0.0316(8) 0.0453(9) 0.0442(9) -0.0111(8) 0.0165(7) 0.0027(7)
N1 0.0214(8) 0.0298(9) 0.0403(10) 0.0085(8) -0.0005(8) 0.0016(8)
N2 0.0227(8) 0.0296(9) 0.0267(8) -0.0053(7) -0.0001(7) 0.0038(7)
N3 0.0189(8) 0.0245(8) 0.0246(8) -0.0016(7) -0.0013(7) 0.0018(7)
N4 0.0227(8) 0.0438(10) 0.0212(8) 0.0082(8) -0.0019(7) -0.0020(8)
C1 0.0303(11) 0.0319(11) 0.0235(10) 0.0026(9) -0.0008(9) 0.0010(9)
C2 0.0359(12) 0.0336(11) 0.0300(11) 0.0031(10) 0.0046(10) 0.0068(10)
C3 0.0513(14) 0.0332(12) 0.0354(12) 0.0016(10) 0.0124(11) 0.0062(11)
C4 0.0592(15) 0.0304(12) 0.0386(13) -0.0003(10) 0.0132(12) -0.0102(12)
C5 0.0365(12) 0.0407(13) 0.0336(11) 0.0034(10) 0.0065(10) -0.0068(10)
C6 0.0331(11) 0.0286(10) 0.0265(10) 0.0049(9) 0.0001(9) -0.0020(9)
C7 0.0237(10) 0.0375(12) 0.0379(12) 0.0082(10) -0.0020(9) -0.0037(10)
C8A 0.0223(12) 0.0325(14) 0.0280(14) -0.0028(14) 0.0044(14) 0.0040(11)
C9 0.0218(10) 0.0433(13) 0.0520(14) 0.0055(12) 0.0018(11) 0.0004(10)
C10A 0.0232(13) 0.0469(18) 0.064(2) -0.008(2) 0.0081(18) 0.0040(13)
C11A 0.0302(14) 0.0409(18) 0.081(3) -0.0021(19) 0.0021(19) 0.0131(14)
C12 0.0273(11) 0.0437(13) 0.0512(14) 0.0001(12) 0.0068(11) 0.0088(10)
C13A 0.0216(12) 0.0309(14) 0.0376(18) -0.0006(14) 0.0000(14) 0.0034(11)
C14 0.0303(11) 0.0255(10) 0.0305(11) -0.0054(9) -0.0029(9) 0.0050(9)
C15 0.0371(12) 0.0286(10) 0.0197(9) -0.0027(9) -0.0017(9) 0.0001(9)
C16 0.0476(13) 0.0312(11) 0.0301(11) -0.0061(10) -0.0039(11) 0.0005(11)
C17 0.0534(15) 0.0322(12) 0.0347(12) -0.0036(10) -0.0020(11) -0.0115(11)
C18 0.0420(12) 0.0402(12) 0.0281(11) -0.0042(10) -0.0020(10) -0.0179(10)
C19 0.0294(11) 0.0402(12) 0.0234(10) -0.0054(9) -0.0048(9) -0.0087(9)
C20 0.0293(10) 0.0314(10) 0.0154(8) -0.0011(8) -0.0031(8) -0.0040(9)
C21 0.0201(9) 0.0246(9) 0.0278(10) -0.0044(8) 0.0010(8) -0.0008(8)
C22 0.0224(10) 0.0456(12) 0.0315(11) -0.0142(10) -0.0050(9) 0.0055(10)
C23 0.0205(10) 0.0686(16) 0.0405(12) -0.0245(12) -0.0046(10) 0.0086(11)
C24 0.0257(10) 0.0372(12) 0.0366(11) -0.0130(10) 0.0090(9) -0.0031(9)
C25 0.0263(10) 0.0284(10) 0.0280(10) -0.0047(9) 0.0015(9) -0.0022(9)
C26 0.0217(9) 0.0238(10) 0.0296(10) -0.0027(8) 0.0009(9) -0.0003(8)
C27 0.0337(12) 0.0447(13) 0.0353(12) 0.0112(11) 0.0006(10) 0.0085(11)
C28 0.0329(12) 0.0577(15) 0.0356(12) 0.0215(11) 0.0000(10) 0.0095(11)
C29 0.0399(13) 0.0654(16) 0.0273(11) 0.0136(11) -0.0093(10) -0.0151(12)
C30 0.0674(17) 0.0606(16) 0.0298(12) 0.0051(12) -0.0104(12) -0.0241(14)
C31 0.0585(15) 0.0454(14) 0.0269(11) 0.0061(11) -0.0087(11) -0.0170(12)
Cl4 0.0284(3) 0.0209(3) 0.0895(8) -0.0143(4) 0.0101(4) -0.0019(2)
Cl2A 0.0213(3) 0.0501(6) 0.0392(3) -0.0119(4) -0.0023(3) 0.0123(3)
C8 0.0223(12) 0.0325(14) 0.0280(14) -0.0028(14) 0.0044(14) 0.0040(11)
C10 0.0232(13) 0.0469(18) 0.064(2) -0.008(2) 0.0081(18) 0.0040(13)
C11 0.0302(14) 0.0409(18) 0.081(3) -0.0021(19) 0.0021(19) 0.0131(14)
C13 0.0216(12) 0.0309(14) 0.0376(18) -0.0006(14) 0.0000(14) 0.0034(11)
C39 0.0223(12) 0.0327(15) 0.0251(14) 0.0040(11) 0.0014(11) -0.0044(11)
C41 0.0257(13) 0.0529(17) 0.0369(18) 0.0000(14) 0.0036(13) -0.0074(13)
C42 0.0329(15) 0.071(2) 0.0344(15) 0.0054(18) 0.0113(13) -0.0042(19)
C43 0.0313(13) 0.045(2) 0.0297(12) 0.0119(14) 0.0062(11) -0.0066(14)
C44 0.0286(13) 0.0422(17) 0.0244(13) 0.0056(14) 0.0053(11) -0.0019(15)
C40 0.0252(10) 0.0399(13) 0.0315(13) 0.0002(11) 0.0066(10) -0.0046(10)

loop_
_atom_type_symbol
_atom_type_description
_atom_type_scat_dispersion_real
_atom_type_scat_dispersion_imag
_atom_type_scat_source
C C 0.0181 0.0091 'International Tables Vol C Tables 4.2.6.8 and 6.1.1.4'
H H 0.0000 0.0000 'International Tables Vol C Tables 4.2.6.8 and 6.1.1.4'
Cl Cl 0.3639 0.7018 'International Tables Vol C Tables 4.2.6.8 and 6.1.1.4'
N N 0.0311 0.0180 'International Tables Vol C Tables 4.2.6.8 and 6.1.1.4'
O O 0.0492 0.0322 'International Tables Vol C Tables 4.2.6.8 and 6.1.1.4'
Ru Ru 0.0552 3.2960 'International Tables Vol C Tables 4.2.6.8 and 6.1.1.4'

loop_
_geom_angle_atom_site_label_1
_geom_angle_atom_site_label_2
_geom_angle_atom_site_label_3
_geom_angle
O4 Ru2 N8 87.31(6)
O5 Ru2 O4 89.56(6)
O5 Ru2 N8 86.72(6)
N5 Ru2 O4 93.91(7)
N5 Ru2 O5 174.06(7)
N5 Ru2 N6 83.08(8)
N5 Ru2 N8 88.63(7)
N6 Ru2 O4 176.89(7)
N6 Ru2 O5 93.38(7)
N6 Ru2 N8 91.86(8)
N7 Ru2 O4 87.43(7)
N7 Ru2 O5 95.96(7)
N7 Ru2 N5 89.01(8)
N7 Ru2 N6 93.25(8)
N7 Ru2 N8 174.08(7)
C32 O4 Ru2 122.33(13)
C51 O5 Ru2 124.10(13)
C38 N5 Ru2 125.24(16)
C38 N5 C39A 126.4(3)
C38 N5 C39 120.3(2)
C39A N5 Ru2 105.4(3)
C39 N5 Ru2 114.18(16)
C44A N6 Ru2 116.3(3)
C45 N6 Ru2 125.28(16)
C45 N6 C44A 114.4(3)
C45 N6 C44 124.0(2)
C44 N6 Ru2 109.13(16)
Ru2 N7 H7 113.0(18)
C52 N7 Ru2 130.10(15)
C52 N7 H7 114.7(18)
C58 N8 Ru2 121.70(15)
C58 N8 C62 117.66(19)
C62 N8 Ru2 120.39(14)
O4 C32 C33 117.16(19)
O4 C32 C37 126.42(19)
C33 C32 C37 116.4(2)
C32 C33 H33 118.7
C34 C33 C32 122.7(2)
C34 C33 H33 118.7
C33 C34 H34 119.6
C33 C34 C35 120.7(2)
C35 C34 H34 119.6
C34 C35 H35 120.7
C36 C35 C34 118.6(2)
C36 C35 H35 120.7
C35 C36 H36 118.8
C35 C36 C37 122.5(2)
C37 C36 H36 118.8
C32 C37 C38 125.3(2)
C36 C37 C32 119.2(2)
C36 C37 C38 115.4(2)
N5 C38 C37 125.3(2)
N5 C38 H38 117.3
C37 C38 H38 117.3
N5 C39A H39A 108.0
C40A C39A N5 110.9(5)
C40A C39A H39A 108.0
C44A C39A N5 110.5(5)
C44A C39A H39A 108.0
C44A C39A C40A 111.2(6)
C39A C40A H40A 109.6
C39A C40A H40B 109.6
H40A C40A H40B 108.1
C41A C40A C39A 110.2(6)
C41A C40A H40A 109.6
C41A C40A H40B 109.6
C40A C41A H41A 108.5
C40A C41A H41B 108.5
H41A C41A H41B 107.5
C42A C41A C40A 114.9(8)
C42A C41A H41A 108.5
C42A C41A H41B 108.5
C41A C42A H42A 108.4
C41A C42A H42B 108.4
C41A C42A C43A 115.4(8)
H42A C42A H42B 107.5
C43A C42A H42A 108.4
C43A C42A H42B 108.4
C42A C43A H43A 109.4
C42A C43A H43B 109.4
H43A C43A H43B 108.0
C44A C43A C42A 111.2(6)
C44A C43A H43A 109.4
C44A C43A H43B 109.4
N6 C44A C39A 97.6(5)
N6 C44A C43A 120.4(6)
N6 C44A H44A 108.5
C39A C44A H44A 108.5
C43A C44A C39A 112.5(6)
C43A C44A H44A 108.5
N6 C45 H45 116.9
N6 C45 C46 126.2(2)
C46 C45 H45 116.9
C47 C46 C45 116.8(2)
C47 C46 C51 118.0(2)
C51 C46 C45 125.2(2)
C46 C47 H47 118.6
C48 C47 C46 122.7(2)
C48 C47 H47 118.6
C47 C48 H48 120.4
C47 C48 C49 119.3(2)
C49 C48 H48 120.4
C48 C49 H49 119.7
C50 C49 C48 120.7(3)
C50 C49 H49 119.7
C49 C50 H50 119.2
C49 C50 C51 121.5(2)
C51 C50 H50 119.2
O5 C51 C46 125.5(2)
O5 C51 C50 116.76(19)
C50 C51 C46 117.8(2)
N7 C52 C53 121.5(2)
N7 C52 C57 120.2(2)
C57 C52 C53 118.2(2)
C52 C53 H53 120.3
C54 C53 C52 119.4(2)
C54 C53 H53 120.3
C53 C54 Cl3 118.34(16)
C53 C54 C55 125.18(19)
C55 C54 Cl3 116.47(15)
O6 C55 C54 124.19(19)
O6 C55 C56 123.3(2)
C54 C55 C56 112.48(19)
C55 C56 Cl4A 114.56(17)
C55 C56 Cl4 117.70(18)
C57 C56 Cl4A 121.04(19)
C57 C56 C55 124.0(2)
C57 C56 Cl4 117.09(19)
C52 C57 H57 119.8
C56 C57 C52 120.4(2)
C56 C57 H57 119.8
N8 C58 H58 118.6
N8 C58 C59 122.8(2)
C59 C58 H58 118.6
C58 C59 H59 120.4
C58 C59 C60 119.2(2)
C60 C59 H59 120.4
C59 C60 H60 121.0
C61 C60 C59 118.0(2)
C61 C60 H60 121.0
C60 C61 H61 120.0
C60 C61 C62 120.0(2)
C62 C61 H61 120.0
N8 C62 C61 122.2(2)
N8 C62 H62 118.9
C61 C62 H62 118.9
O1 Ru1 N4 86.99(7)
O2 Ru1 O1 89.37(6)
O2 Ru1 N4 88.09(6)
N1 Ru1 O1 93.39(7)
N1 Ru1 O2 176.29(7)
N1 Ru1 N4 89.58(8)
N2 Ru1 O1 175.31(7)
N2 Ru1 O2 93.89(7)
N2 Ru1 N1 83.22(8)
N2 Ru1 N4 89.76(7)
N3 Ru1 O1 93.40(7)
N3 Ru1 O2 91.01(7)
N3 Ru1 N1 91.30(8)
N3 Ru1 N2 89.91(7)
N3 Ru1 N4 179.01(8)
C1 O1 Ru1 123.17(14)
C20 O2 Ru1 122.96(13)
C7 N1 Ru1 124.87(16)
C7 N1 C8A 118.7(4)
C7 N1 C8 123.3(2)
C8A N1 Ru1 110.8(3)
C8 N1 Ru1 111.46(16)
C13A N2 Ru1 105.1(3)
C14 N2 Ru1 125.23(16)
C14 N2 C13A 128.0(3)
C14 N2 C13 119.5(2)
C13 N2 Ru1 113.69(16)
Ru1 N3 H3 116.2(14)
C21 N3 Ru1 131.87(14)
C21 N3 H3 111.8(14)
C27 N4 Ru1 120.27(16)
C31 N4 Ru1 122.32(16)
C31 N4 C27 117.4(2)
O1 C1 C2 117.5(2)
O1 C1 C6 125.2(2)
C2 C1 C6 117.3(2)
C1 C2 H2 118.8
C3 C2 C1 122.4(2)
C3 C2 H2 118.8
C2 C3 H3A 119.8
C2 C3 C4 120.4(2)
C4 C3 H3A 119.8
C3 C4 H4 120.5
C5 C4 C3 119.0(2)
C5 C4 H4 120.5
C4 C5 H5 118.9
C4 C5 C6 122.2(2)
C6 C5 H5 118.9
C1 C6 C7 125.1(2)
C5 C6 C1 118.6(2)
C5 C6 C7 116.3(2)
N1 C7 C6 126.0(2)
N1 C7 H7A 117.0
C6 C7 H7A 117.0
N1 C8A H8A 110.4
N1 C8A C9 118.0(6)
N1 C8A C13A 100.6(6)
C9 C8A H8A 110.4
C13A C8A H8A 110.4
C13A C8A C9 106.4(6)
C8A C9 H9BC 109.0
C8A C9 H9BD 109.0
H9AA C9 H9AB 108.7
H9BC C9 H9BD 107.8
C10A C9 C8A 113.1(5)
C10A C9 H9BC 109.0
C10A C9 H9BD 109.0
C8 C9 H9AA 110.6
C8 C9 H9AB 110.6
C8 C9 C10 105.8(2)
C10 C9 H9AA 110.6
C10 C9 H9AB 110.6
C9 C10A H10A 110.8
C9 C10A H10B 110.8
C9 C10A C11A 104.9(8)
H10A C10A H10B 108.8
C11A C10A H10A 110.8
C11A C10A H10B 110.8
C10A C11A H11A 108.4
C10A C11A H11B 108.4
C10A C11A C12 115.6(8)
H11A C11A H11B 107.5
C12 C11A H11A 108.4
C12 C11A H11B 108.4
C11A C12 H12C 111.4
C11A C12 H12D 111.4
C11A C12 C13A 101.8(5)
H12A C12 H12B 108.0
H12C C12 H12D 109.3
C13A C12 H12C 111.4
C13A C12 H12D 111.4
C11 C12 H12A 109.3
C11 C12 H12B 109.3
C13 C12 H12A 109.3
C13 C12 H12B 109.3
C13 C12 C11 111.4(3)
N2 C13A C12 107.2(5)
N2 C13A H13A 110.0
C8A C13A N2 105.2(6)
C8A C13A C12 114.1(6)
C8A C13A H13A 110.0
C12 C13A H13A 110.0
N2 C14 H14 117.1
N2 C14 C15 125.7(2)
C15 C14 H14 117.1
C16 C15 C14 115.7(2)
C16 C15 C20 118.7(2)
C20 C15 C14 125.6(2)
C15 C16 H16 118.8
C17 C16 C15 122.4(2)
C17 C16 H16 118.8
C16 C17 H17 120.9
C16 C17 C18 118.2(2)
C18 C17 H17 120.9
C17 C18 H18 119.1
C19 C18 C17 121.7(2)
C19 C18 H18 119.1
C18 C19 H19 119.1
C18 C19 C20 121.9(2)
C20 C19 H19 119.1
O2 C20 C15 125.8(2)
O2 C20 C19 117.1(2)
C19 C20 C15 117.1(2)
N3 C21 C22 122.1(2)
N3 C21 C26 118.98(19)
C22 C21 C26 118.91(19)
C21 C22 H22 120.1
C23 C22 C21 119.8(2)
C23 C22 H22 120.1
C22 C23 Cl2 116.8(2)
C22 C23 C24 123.9(2)
C22 C23 Cl2A 125.2(2)
C24 C23 Cl2 118.53(18)
C24 C23 Cl2A 109.37(18)
O3 C24 C23 123.7(2)
O3 C24 C25 122.4(2)
C23 C24 C25 113.9(2)
C24 C25 Cl1 116.59(17)
C26 C25 Cl1 120.11(17)
C26 C25 C24 123.3(2)
C21 C26 H26 120.0
C25 C26 C21 120.1(2)
C25 C26 H26 120.0
N4 C27 H27 118.9
N4 C27 C28 122.3(2)
C28 C27 H27 118.9
C27 C28 H28 120.1
C29 C28 C27 119.7(3)
C29 C28 H28 120.1
C28 C29 H29 121.0
C28 C29 C30 118.0(2)
C30 C29 H29 121.0
C29 C30 H30 120.3
C29 C30 C31 119.4(3)
C31 C30 H30 120.3
N4 C31 C30 123.1(3)
N4 C31 H31 118.4
C30 C31 H31 118.4
C68A N11 C72A 120.0
N11 C68A H68A 120.0
C69A C68A N11 120.0
C69A C68A H68A 120.0
C68A C69A H69A 120.0
C68A C69A C70A 120.0
C70A C69A H69A 120.0
C69A C70A H70A 120.0
C71A C70A C69A 120.0
C71A C70A H70A 120.0
C70A C71A H71A 120.0
C70A C71A C72A 120.0
C72A C71A H71A 120.0
N11 C72A H72A 120.0
C71A C72A N11 120.0
C71A C72A H72A 120.0
C63 N9 C67 120.0
N9 C63 H63 120.0
N9 C63 C64 120.0
C64 C63 H63 120.0
C63 C64 H64 120.0
C63 C64 C65 120.0
C65 C64 H64 120.0
C64 C65 H65 120.0
C66 C65 C64 120.0
C66 C65 H65 120.0
C65 C66 H66 120.0
C65 C66 C67 120.0
C67 C66 H66 120.0
N9 C67 H67 120.0
C66 C67 N9 120.0
C66 C67 H67 120.0
C74 O8 H8B 109.5
O8 C74 H74A 109.5
O8 C74 H74B 109.5
O8 C74 H74C 109.5
H74A C74 H74B 109.5
H74A C74 H74C 109.5
H74B C74 H74C 109.5
C73 O7 H7B 109.5
N1 C8 C9 112.0(2)
N1 C8 H8 109.3
N1 C8 C13 107.1(2)
C9 C8 H8 109.3
C13 C8 C9 109.9(2)
C13 C8 H8 109.3
C9 C10 H10C 109.1
C9 C10 H10D 109.1
H10C C10 H10D 107.9
C11 C10 C9 112.3(3)
C11 C10 H10C 109.1
C11 C10 H10D 109.1
C12 C11 C10 110.4(3)
C12 C11 H11C 109.6
C12 C11 H11D 109.6
C10 C11 H11C 109.6
C10 C11 H11D 109.6
H11C C11 H11D 108.1
N2 C13 C12 118.3(2)
N2 C13 C8 106.6(2)
N2 C13 H13 107.6
C12 C13 C8 108.5(2)
C12 C13 H13 107.6
C8 C13 H13 107.6
N5 C39 H39 107.4
N5 C39 C44 104.0(2)
N5 C39 C40 117.8(3)
C44 C39 H39 107.4
C40 C39 H39 107.4
C40 C39 C44 112.3(3)
H41C C41 H41D 108.0
C42 C41 H41C 109.4
C42 C41 H41D 109.4
C42 C41 C40 111.2(3)
C40 C41 H41C 109.4
C40 C41 H41D 109.4
C41 C42 H42C 109.1
C41 C42 H42D 109.1
C41 C42 C43 112.6(3)
H42C C42 H42D 107.8
C43 C42 H42C 109.1
C43 C42 H42D 109.1
C42 C43 H43C 109.5
C42 C43 H43D 109.5
H43C C43 H43D 108.1
C44 C43 C42 110.9(3)
C44 C43 H43C 109.5
C44 C43 H43D 109.5
N6 C44 H44 107.7
C39 C44 N6 107.4(2)
C39 C44 H44 107.7
C43 C44 N6 114.3(3)
C43 C44 C39 111.8(3)
C43 C44 H44 107.7
N10 C72 H72 120.0
N10 C72 C71 120.0
C71 C72 H72 120.0
C72 N10 C68 120.0
N10 C68 H68 120.0
N10 C68 C69 120.0
C69 C68 H68 120.0
C68 C69 H69 120.0
C70 C69 C68 120.0
C70 C69 H69 120.0
C69 C70 H70 120.0
C69 C70 C71 120.0
C71 C70 H70 120.0
C72 C71 H71 120.0
C70 C71 C72 120.0
C70 C71 H71 120.0
O7 C73 H73A 109.5
O7 C73 H73B 109.5
O7 C73 H73C 109.5
H73A C73 H73B 109.5
H73A C73 H73C 109.5
H73B C73 H73C 109.5
C39 C40 C41 110.6(3)
C39 C40 H40C 109.5
C39 C40 H40D 109.5
C41 C40 H40C 109.5
C41 C40 H40D 109.5
H40C C40 H40D 108.1

loop_
_geom_bond_atom_site_label_1
_geom_bond_atom_site_label_2
_geom_bond_distance
Ru2 O4 2.0411(14)
Ru2 O5 2.0350(15)
Ru2 N5 1.9893(18)
Ru2 N6 1.9977(19)
Ru2 N7 1.9368(19)
Ru2 N8 2.1550(17)
Cl3 C54 1.741(2)
Cl4A C56 1.802(3)
O4 C32 1.310(3)
O5 C51 1.317(3)
O6 C55 1.252(3)
N5 C38 1.292(3)
N5 C39A 1.611(7)
N5 C39 1.459(4)
N6 C44A 1.439(8)
N6 C45 1.290(3)
N6 C44 1.543(4)
N7 H7 0.95(3)
N7 C52 1.346(3)
N8 C58 1.342(3)
N8 C62 1.343(3)
C32 C33 1.424(3)
C32 C37 1.433(3)
C33 H33 0.9500
C33 C34 1.369(3)
C34 H34 0.9500
C34 C35 1.399(4)
C35 H35 0.9500
C35 C36 1.374(4)
C36 H36 0.9500
C36 C37 1.414(3)
C37 C38 1.447(3)
C38 H38 0.9500
C39A H39A 1.0000
C39A C40A 1.563(11)
C39A C44A 1.529(11)
C40A H40A 0.9900
C40A H40B 0.9900
C40A C41A 1.482(12)
C41A H41A 0.9900
C41A H41B 0.9900
C41A C42A 1.475(14)
C42A H42A 0.9900
C42A H42B 0.9900
C42A C43A 1.529(9)
C43A H43A 0.9900
C43A H43B 0.9900
C43A C44A 1.520(9)
C44A H44A 1.0000
C45 H45 0.9500
C45 C46 1.445(3)
C46 C47 1.423(3)
C46 C51 1.429(3)
C47 H47 0.9500
C47 C48 1.355(4)
C48 H48 0.9500
C48 C49 1.393(4)
C49 H49 0.9500
C49 C50 1.376(3)
C50 H50 0.9500
C50 C51 1.417(3)
C52 C53 1.422(3)
C52 C57 1.421(3)
C53 H53 0.9500
C53 C54 1.353(3)
C54 C55 1.438(3)
C55 C56 1.446(3)
C56 C57 1.353(3)
C56 Cl4 1.702(3)
C57 H57 0.9500
C58 H58 0.9500
C58 C59 1.378(3)
C59 H59 0.9500
C59 C60 1.387(4)
C60 H60 0.9500
C60 C61 1.369(4)
C61 H61 0.9500
C61 C62 1.382(3)
C62 H62 0.9500
Ru1 O1 2.0341(15)
Ru1 O2 2.0338(15)
Ru1 N1 1.9965(19)
Ru1 N2 1.9936(18)
Ru1 N3 1.9363(18)
Ru1 N4 2.1541(18)
Cl1 C25 1.738(2)
Cl2 C23 1.797(3)
O1 C1 1.308(3)
O2 C20 1.311(3)
O3 C24 1.253(3)
N1 C7 1.283(3)
N1 C8A 1.434(8)
N1 C8 1.531(3)
N2 C13A 1.550(8)
N2 C14 1.289(3)
N2 C13 1.485(4)
N3 H3 0.92(2)
N3 C21 1.344(3)
N4 C27 1.342(3)
N4 C31 1.326(3)
C1 C2 1.409(3)
C1 C6 1.438(3)
C2 H2 0.9500
C2 C3 1.373(4)
C3 H3A 0.9500
C3 C4 1.399(4)
C4 H4 0.9500
C4 C5 1.378(4)
C5 H5 0.9500
C5 C6 1.413(3)
C6 C7 1.442(3)
C7 H7A 0.9500
C8A H8A 1.0000
C8A C9 1.551(8)
C8A C13A 1.507(12)
C9 H9AA 0.9900
C9 H9AB 0.9900
C9 H9BC 0.9900
C9 H9BD 0.9900
C9 C10A 1.437(10)
C9 C8 1.555(4)
C9 C10 1.589(4)
C10A H10A 0.9900
C10A H10B 0.9900
C10A C11A 1.475(15)
C11A H11A 0.9900
C11A H11B 0.9900
C11A C12 1.603(10)
C12 H12A 0.9900
C12 H12B 0.9900
C12 H12C 0.9900
C12 H12D 0.9900
C12 C13A 1.627(8)
C12 C11 1.503(5)
C12 C13 1.494(4)
C13A H13A 1.0000
C14 H14 0.9500
C14 C15 1.436(3)
C15 C16 1.423(3)
C15 C20 1.432(3)
C16 H16 0.9500
C16 C17 1.376(4)
C17 H17 0.9500
C17 C18 1.389(4)
C18 H18 0.9500
C18 C19 1.369(4)
C19 H19 0.9500
C19 C20 1.419(3)
C21 C22 1.421(3)
C21 C26 1.426(3)
C22 H22 0.9500
C22 C23 1.355(3)
C23 C24 1.439(4)
C23 Cl2A 1.719(3)
C24 C25 1.455(3)
C25 C26 1.351(3)
C26 H26 0.9500
C27 H27 0.9500
C27 C28 1.393(4)
C28 H28 0.9500
C28 C29 1.365(4)
C29 H29 0.9500
C29 C30 1.376(4)
C30 H30 0.9500
C30 C31 1.387(4)
C31 H31 0.9500
N11 C68A 1.3900
N11 C72A 1.3900
C68A H68A 0.9500
C68A C69A 1.3900
C69A H69A 0.9500
C69A C70A 1.3900
C70A H70A 0.9500
C70A C71A 1.3900
C71A H71A 0.9500
C71A C72A 1.3900
C72A H72A 0.9500
N9 C63 1.3900
N9 C67 1.3900
C63 H63 0.9500
C63 C64 1.3900
C64 H64 0.9500
C64 C65 1.3900
C65 H65 0.9500
C65 C66 1.3900
C66 H66 0.9500
C66 C67 1.3900
C67 H67 0.9500
O8 H8B 0.8400
O8 C74 1.340(11)
C74 H74A 0.9800
C74 H74B 0.9800
C74 H74C 0.9800
O7 H7B 0.8400
O7 C73 1.397(10)
C8 H8 1.0000
C8 C13 1.532(4)
C10 H10C 0.9900
C10 H10D 0.9900
C10 C11 1.519(6)
C11 H11C 0.9900
C11 H11D 0.9900
C13 H13 1.0000
C39 H39 1.0000
C39 C44 1.529(4)
C39 C40 1.505(4)
C41 H41C 0.9900
C41 H41D 0.9900
C41 C42 1.522(5)
C41 C40 1.530(5)
C42 H42C 0.9900
C42 H42D 0.9900
C42 C43 1.526(5)
C43 H43C 0.9900
C43 H43D 0.9900
C43 C44 1.513(5)
C44 H44 1.0000
C72 H72 0.9500
C72 N10 1.3900
C72 C71 1.3900
N10 C68 1.3900
C68 H68 0.9500
C68 C69 1.3900
C69 H69 0.9500
C69 C70 1.3900
C70 H70 0.9500
C70 C71 1.3900
C71 H71 0.9500
C73 H73A 0.9800
C73 H73B 0.9800
C73 H73C 0.9800
C40 H40C 0.9900
C40 H40D 0.9900

loop_
_platon_squeeze_void_nr
_platon_squeeze_void_average_x
_platon_squeeze_void_average_y
_platon_squeeze_void_average_z
_platon_squeeze_void_volume
_platon_squeeze_void_count_electrons
_platon_squeeze_void_content
1 0.000 0.000 0.000 295 86 ' '
2 0.500 0.000 0.500 295 86 ' '
3 0.500 0.500 0.000 295 86 ' '
4 1.000 0.500 0.500 295 86 ' '
